data_4500908
loop_
_publ_author_name
'Lee, Dong Woo'
'Jo, Vinna'
'Ok, Kang Min'

_publ_section_title
;
 Sr2[C6H3(CO2)3(NO3)]&#x00B7;DMF: One-Dimensional Nano-Channel in a New
 Non-Centrosymmetric Strontium--Organic Framework with High Thermal
 Stability
;
_journal_issue 7
_journal_name_full 'Crystal Growth &amp; Design'
_journal_page_first 2698
_journal_paper_doi 10.1021/cg200503d
_journal_volume 11
_journal_year 2011
_chemical_absolute_configuration unk
_chemical_formula_sum 'C9 H3 N O9 Sr2'
_chemical_formula_weight 444.8
_chemical_name_systematic
;
 ?
;
_space_group_IT_number 190
_symmetry_cell_setting hexagonal
_symmetry_space_group_name_Hall 'P -6c -2c'
_symmetry_space_group_name_H-M 'P -6 2 c'
_atom_sites_solution_hydrogens geom
_atom_sites_solution_primary direct
_atom_sites_solution_secondary difmap
_cell_angle_alpha 90
_cell_angle_beta 90
_cell_angle_gamma 120
_cell_formula_units_Z 6
_cell_length_a 17.3726(7)
_cell_length_b 17.3726(7)
_cell_length_c 10.0243(8)
_cell_measurement_temperature 298.0(2)
_cell_volume 2620.1(3)
_computing_structure_refinement 'SHELXL-97 (Sheldrick, 1997)'
_diffrn_ambient_temperature 298.0(2)
_diffrn_measured_fraction_theta_full 0.972
_diffrn_measured_fraction_theta_max 0.972
_diffrn_measurement_device_type 'Bruker SMART APEX'
_diffrn_measurement_method CCD
_diffrn_radiation_monochromator graphite
_diffrn_radiation_type MoK\a
_diffrn_radiation_wavelength 0.71073
_diffrn_reflns_av_unetI/netI 0.0186
_diffrn_reflns_limit_h_max 0
_diffrn_reflns_limit_h_min -11
_diffrn_reflns_limit_k_max 23
_diffrn_reflns_limit_k_min 0
_diffrn_reflns_limit_l_max 13
_diffrn_reflns_limit_l_min 0
_diffrn_reflns_number 1325
_diffrn_reflns_theta_full 29.11
_diffrn_reflns_theta_max 29.11
_diffrn_reflns_theta_min 1.35
_exptl_absorpt_coefficient_mu 6.125
_exptl_absorpt_correction_T_max 0.54
_exptl_absorpt_correction_T_min 0.42
_exptl_absorpt_correction_type empirical
_exptl_absorpt_process_details
; 
 SADABS(Blessing, 1995) 
;
_exptl_crystal_colour Colorless
_exptl_crystal_density_diffrn 1.691
_exptl_crystal_density_method 'not measured'
_exptl_crystal_description Rod
_exptl_crystal_F_000 1206
_exptl_crystal_size_max 0.30
_exptl_crystal_size_mid 0.12
_exptl_crystal_size_min 0.10
_refine_diff_density_max 1.594
_refine_diff_density_min -1.108
_refine_diff_density_rms 0.18
_refine_ls_abs_structure_details 'Flack H D (1983), Acta Cryst. A39, 876-881'
_refine_ls_abs_structure_Flack 0.48(3)
_refine_ls_extinction_coef 0.0044(10)
_refine_ls_extinction_expression Fc^*^=kFc[1+0.001xFc^2^\l^3^/sin(2\q)]^-1/4^
_refine_ls_extinction_method SHELXL
_refine_ls_goodness_of_fit_ref 1.247
_refine_ls_matrix_type full
_refine_ls_number_parameters 117
_refine_ls_number_reflns 1325
_refine_ls_number_restraints 4
_refine_ls_restrained_S_all 1.267
_refine_ls_R_factor_all 0.0454
_refine_ls_R_factor_gt 0.0419
_refine_ls_shift/su_max 0
_refine_ls_shift/su_mean 0
_refine_ls_structure_factor_coef Fsqd
_refine_ls_weighting_details 'calc w=1/[\s^2^(Fo^2^)+(0.1074P)^2^+0.0580P] where P=(Fo^2^+2Fc^2^)/3'
_refine_ls_weighting_scheme calc
_refine_ls_wR_factor_gt 0.1512
_refine_ls_wR_factor_ref 0.1523
_reflns_number_gt 1214
_reflns_number_total 1325
_reflns_threshold_expression >2\(I)
_cod_data_source_file cg200503d_si_002.cif
_cod_data_source_block CAUMOF-8
_cod_depositor_comments
;
The following automatic conversions were performed:

'_symmetry_cell_setting' value 'Hexagonal' changed to 'hexagonal'
according to /home/saulius/struct/CIF-dictionaries/cif_core.dic
dictionary named 'cif_core.dic' version 2.4.1 from
2010-06-29.

'_exptl_absorpt_correction_type' value 'EMPIRICAL'
changed to 'empirical' according to
/home/saulius/struct/CIF-dictionaries/cif_core.dic dictionary named
'cif_core.dic' version 2.4.1 from 2010-06-29.

Automatic conversion script
Id: cif_fix_values 1715 2011-07-08 13:25:40Z adriana 
;
_cod_original_sg_symbol_H-M 'P -62c'
_cod_original_formula_sum 'C9 H3 N1 O9 Sr2'
_cod_database_code 4500908

loop_
_symmetry_equiv_pos_as_xyz
'x, y, z'
'-y, x-y, z'
'-x+y, -x, z'
'x, y, -z+1/2'
'-y, x-y, -z+1/2'
'-x+y, -x, -z+1/2'
'y, x, -z'
'x-y, -y, -z'
'-x, -x+y, -z'
'y, x, z+1/2'
'x-y, -y, z+1/2'
'-x, -x+y, z+1/2'

loop_
_atom_site_label
_atom_site_type_symbol
_atom_site_fract_x
_atom_site_fract_y
_atom_site_fract_z
_atom_site_U_iso_or_equiv
_atom_site_adp_type
_atom_site_occupancy
_atom_site_symmetry_multiplicity
_atom_site_calc_flag
_atom_site_refinement_flags
_atom_site_disorder_group
Sr1 Sr 0.81996(6) 0.38750(6) 0.25 0.0232(3) Uani 1 2 d S .
Sr2 Sr 1 0.37814(6) 0.5 0.0308(3) Uani 1 2 d S .
O1 O 0.8356(4) 0.3294(4) 0.4919(5) 0.0316(12) Uani 1 1 d . .
O2 O 0.7064(4) 0.2497(4) 0.3977(5) 0.0327(12) Uani 1 1 d . .
O3 O 0.9739(4) 0.4902(4) 0.3585(5) 0.0314(12) Uani 1 1 d . .
C1 C 0.7189(5) 0.2260(5) 0.6288(6) 0.0257(15) Uani 1 1 d . .
C2 C 0.7568(7) 0.2673(7) 0.75 0.026(2) Uani 1 2 d S .
H2 H 0.8078 0.323 0.75 0.031 Uiso 1 2 calc SR .
C3 C 0.6447(5) 0.1416(5) 0.6305(6) 0.0264(15) Uani 1 1 d . .
H3 H 0.6197 0.1133 0.5502 0.032 Uiso 1 1 calc R .
C4 C 1.0983(7) 0.6067(7) 0.25 0.0234(19) Uani 1 2 d S .
C5 C 0.7572(5) 0.2721(5) 0.4974(7) 0.0276(15) Uani 1 1 d . .
C6 C 1.0105(7) 0.5260(7) 0.25 0.027(2) Uani 1 2 d S .
N1 N 0.949(10) 0.259(2) 0.75 0.25(4) Uani 0.36(3) 2 d SPD 1
N2 N 1.079(3) 0.335(2) 0.75 0.25(4) Uani 0.64(3) 2 d SPD 2
O11 O 0.9227(15) 0.2191(13) 0.6343(18) 0.113(7) Uani 0.635(17) 1 d PD 1
O21 O 1.090(3) 0.301(3) 0.644(3) 0.113(7) Uani 0.365(17) 1 d PD 2
O12 O 0.977(3) 0.341(2) 0.75 0.080(7) Uani 0.43(3) 2 d SPD 1
O22 O 1.0439(19) 0.378(2) 0.75 0.080(7) Uani 0.57(3) 2 d SPD 2

loop_
_atom_site_aniso_label
_atom_site_aniso_U_11
_atom_site_aniso_U_22
_atom_site_aniso_U_33
_atom_site_aniso_U_23
_atom_site_aniso_U_13
_atom_site_aniso_U_12
Sr1 0.0232(5) 0.0282(5) 0.0123(4) 0 0 0.0084(4)
Sr2 0.0279(5) 0.0371(5) 0.0243(5) -0.00159(17) -0.0032(3) 0.0139(3)
O1 0.029(3) 0.034(3) 0.021(2) 0.006(2) 0.002(2) 0.008(2)
O2 0.032(3) 0.037(3) 0.014(2) 0.004(2) -0.002(2) 0.006(2)
O3 0.031(3) 0.034(3) 0.018(2) 0.002(2) 0.002(2) 0.008(2)
C1 0.026(3) 0.034(4) 0.013(3) 0.001(2) -0.001(2) 0.012(3)
C2 0.026(5) 0.024(4) 0.016(4) 0 0 0.004(4)
C3 0.033(4) 0.028(4) 0.013(3) 0.001(2) -0.001(3) 0.011(3)
C4 0.027(5) 0.026(5) 0.014(4) 0 0 0.012(4)
C5 0.033(4) 0.028(4) 0.016(3) 0.003(2) 0.002(2) 0.011(3)
C6 0.025(5) 0.030(5) 0.020(4) 0 0 0.010(4)
N1 0.49(9) 0.056(14) 0.016(10) 0 0 -0.01(4)
N2 0.49(9) 0.056(14) 0.016(10) 0 0 -0.01(4)
O11 0.131(17) 0.085(11) 0.137(18) -0.013(11) 0.026(12) 0.063(11)
O21 0.131(17) 0.085(11) 0.137(18) -0.013(11) 0.026(12) 0.063(11)
O12 0.104(16) 0.066(16) 0.027(7) 0 0 0.012(13)
O22 0.104(16) 0.066(16) 0.027(7) 0 0 0.012(13)

loop_
_atom_type_symbol
_atom_type_description
_atom_type_scat_dispersion_real
_atom_type_scat_dispersion_imag
_atom_type_scat_source
C C 0.0033 0.0016 'International Tables Vol C Tables 4.2.6.8 and 6.1.1.4'
H H 0 0 'International Tables Vol C Tables 4.2.6.8 and 6.1.1.4'
N N 0.0061 0.0033 'International Tables Vol C Tables 4.2.6.8 and 6.1.1.4'
O O 0.0106 0.006 'International Tables Vol C Tables 4.2.6.8 and 6.1.1.4'
Sr Sr -1.5307 3.2498 'International Tables Vol C Tables 4.2.6.8 and 6.1.1.4'

loop_
_geom_angle_atom_site_label_1
_geom_angle_atom_site_label_2
_geom_angle_atom_site_label_3
_geom_angle
_geom_angle_site_symmetry_1
_geom_angle_site_symmetry_3
O2 Sr1 O2 70.6(3) 5_655 2_655
O2 Sr1 O3 119.0(2) 5_655 .
O2 Sr1 O3 90.07(19) 2_655 .
O2 Sr1 O3 90.07(19) 5_655 4
O2 Sr1 O3 119.0(2) 2_655 4
O3 Sr1 O3 49.5(2) . 4
O2 Sr1 O2 77.9(3) 5_655 4
O2 Sr1 O2 115.6(2) 2_655 4
O3 Sr1 O2 153.6(2) . 4
O3 Sr1 O2 115.48(16) 4 4
O2 Sr1 O2 115.6(2) 5_655 .
O2 Sr1 O2 77.9(3) 2_655 .
O3 Sr1 O2 115.48(16) . .
O3 Sr1 O2 153.6(2) 4 .
O2 Sr1 O2 67.6(2) 4 .
O2 Sr1 O1 79.38(19) 5_655 4
O2 Sr1 O1 148.98(18) 2_655 4
O3 Sr1 O1 111.86(18) . 4
O3 Sr1 O1 67.56(17) 4 4
O2 Sr1 O1 47.96(18) 4 4
O2 Sr1 O1 109.37(18) . 4
O2 Sr1 O1 148.98(18) 5_655 .
O2 Sr1 O1 79.38(19) 2_655 .
O3 Sr1 O1 67.56(17) . .
O3 Sr1 O1 111.86(18) 4 .
O2 Sr1 O1 109.37(18) 4 .
O2 Sr1 O1 47.96(18) . .
O1 Sr1 O1 128.5(3) 4 .
O2 Sr1 O22 142.3(2) 5_655 9_766
O2 Sr1 O22 142.3(2) 2_655 9_766
O3 Sr1 O22 60.2(6) . 9_766
O3 Sr1 O22 60.2(6) 4 9_766
O2 Sr1 O22 93.9(6) 4 9_766
O2 Sr1 O22 93.9(6) . 9_766
O1 Sr1 O22 68.5(2) 4 9_766
O1 Sr1 O22 68.5(2) . 9_766
O2 Sr1 C6 102.5(2) 5_655 .
O2 Sr1 C6 102.5(2) 2_655 .
O3 Sr1 C6 25.01(11) . .
O3 Sr1 C6 25.01(11) 4 .
O2 Sr1 C6 138.97(18) 4 .
O2 Sr1 C6 138.97(18) . .
O1 Sr1 C6 91.33(17) 4 .
O1 Sr1 C6 91.33(17) . .
O22 Sr1 C6 60.5(7) 9_766 .
O2 Sr1 C5 74.9(2) 5_655 4
O2 Sr1 C5 133.3(2) 2_655 4
O3 Sr1 C5 134.7(2) . 4
O3 Sr1 C5 91.05(18) 4 4
O2 Sr1 C5 24.48(18) 4 4
O2 Sr1 C5 90.01(19) . 4
O1 Sr1 C5 23.8(2) 4 4
O1 Sr1 C5 124.0(2) . 4
O22 Sr1 C5 82.6(4) 9_766 4
C6 Sr1 C5 115.08(18) . 4
O2 Sr1 C5 133.3(2) 5_655 .
O2 Sr1 C5 74.9(2) 2_655 .
O3 Sr1 C5 91.05(18) . .
O3 Sr1 C5 134.7(2) 4 .
O2 Sr1 C5 90.01(19) 4 .
O2 Sr1 C5 24.48(18) . .
O1 Sr1 C5 124.0(2) 4 .
O1 Sr1 C5 23.8(2) . .
O22 Sr1 C5 82.6(4) 9_766 .
C6 Sr1 C5 115.08(18) . .
C5 Sr1 C5 109.9(3) 4 .
O1 Sr2 O1 153.6(3) 9_766 .
O1 Sr2 O12 86.6(12) 9_766 9_766
O1 Sr2 O12 98.0(10) . 9_766
O1 Sr2 O12 98.0(10) 9_766 .
O1 Sr2 O12 86.6(12) . .
O12 Sr2 O12 159.7(18) 9_766 .
O1 Sr2 O22 108.0(6) 9_766 9_766
O1 Sr2 O22 76.0(6) . 9_766
O12 Sr2 O22 22.4(10) 9_766 9_766
O12 Sr2 O22 150.8(9) . 9_766
O1 Sr2 O22 76.0(6) 9_766 .
O1 Sr2 O22 108.0(6) . .
O12 Sr2 O22 150.8(9) 9_766 .
O12 Sr2 O22 22.4(10) . .
O22 Sr2 O22 163.2(15) 9_766 .
O1 Sr2 O3 69.40(19) 9_766 9_766
O1 Sr2 O3 88.48(19) . 9_766
O12 Sr2 O3 130.7(10) 9_766 9_766
O12 Sr2 O3 68.8(8) . 9_766
O22 Sr2 O3 132.5(7) 9_766 9_766
O22 Sr2 O3 64.3(7) . 9_766
O1 Sr2 O3 88.48(19) 9_766 .
O1 Sr2 O3 69.40(19) . .
O12 Sr2 O3 68.8(8) 9_766 .
O12 Sr2 O3 130.7(10) . .
O22 Sr2 O3 64.3(7) 9_766 .
O22 Sr2 O3 132.5(7) . .
O3 Sr2 O3 68.2(2) 9_766 .
O1 Sr2 O11 77.1(5) 9_766 9_766
O1 Sr2 O11 124.8(5) . 9_766
O12 Sr2 O11 48.0(7) 9_766 9_766
O12 Sr2 O11 113.6(12) . 9_766
O22 Sr2 O11 61.7(7) 9_766 9_766
O22 Sr2 O11 104.5(8) . 9_766
O3 Sr2 O11 146.3(5) 9_766 9_766
O3 Sr2 O11 115.4(3) . 9_766
O1 Sr2 O11 124.8(5) 9_766 .
O1 Sr2 O11 77.1(5) . .
O12 Sr2 O11 113.6(12) 9_766 .
O12 Sr2 O11 48.0(7) . .
O22 Sr2 O11 104.5(8) 9_766 .
O22 Sr2 O11 61.7(7) . .
O3 Sr2 O11 115.4(3) 9_766 .
O3 Sr2 O11 146.3(5) . .
O11 Sr2 O11 80.8(8) 9_766 .
O1 Sr2 O21 129.6(8) 9_766 9_766
O1 Sr2 O21 72.3(9) . 9_766
O12 Sr2 O21 56.5(13) 9_766 9_766
O12 Sr2 O21 107.1(8) . 9_766
O22 Sr2 O21 45.5(6) 9_766 9_766
O22 Sr2 O21 119.2(10) . 9_766
O3 Sr2 O21 160.7(9) 9_766 9_766
O3 Sr2 O21 105.4(6) . 9_766
O11 Sr2 O21 52.9(11) 9_766 9_766
O11 Sr2 O21 59.4(6) . 9_766
O1 Sr2 O21 72.3(9) 9_766 .
O1 Sr2 O21 129.6(8) . .
O12 Sr2 O21 107.1(8) 9_766 .
O12 Sr2 O21 56.5(13) . .
O22 Sr2 O21 119.2(10) 9_766 .
O22 Sr2 O21 45.5(6) . .
O3 Sr2 O21 105.4(6) 9_766 .
O3 Sr2 O21 160.7(9) . .
O11 Sr2 O21 59.4(6) 9_766 .
O11 Sr2 O21 52.9(11) . .
O21 Sr2 O21 86.2(14) 9_766 .
C5 O1 Sr2 151.6(6) . .
C5 O1 Sr1 93.8(4) . .
Sr2 O1 Sr1 102.19(19) . .
C5 O2 Sr1 162.5(5) . 3_665
C5 O2 Sr1 94.3(4) . .
Sr1 O2 Sr1 101.69(18) 3_665 .
C6 O3 Sr1 94.0(5) . .
C6 O3 Sr2 127.0(7) . .
Sr1 O3 Sr2 102.5(2) . .
C3 C1 C2 118.8(7) . .
C3 C1 C5 120.1(6) . .
C2 C1 C5 121.1(7) . .
C1 C2 C1 120.8(9) . 4_556
C1 C3 C4 121.4(7) . 7_546
C3 C4 C3 118.6(9) 7_656 10_654
C3 C4 C6 120.7(5) 7_656 .
C3 C4 C6 120.7(5) 10_654 .
O1 C5 O2 122.6(6) . .
O1 C5 C1 119.1(6) . .
O2 C5 C1 118.3(7) . .
O1 C5 Sr1 62.5(4) . .
O2 C5 Sr1 61.3(4) . .
C1 C5 Sr1 168.9(6) . .
O3 C6 O3 119.9(10) 4 .
O3 C6 C4 120.0(5) 4 .
O3 C6 C4 120.0(5) . .
O3 C6 Sr1 61.0(5) 4 .
O3 C6 Sr1 61.0(5) . .
C4 C6 Sr1 168.8(8) . .
O12 N1 O11 116(3) . .
O12 N1 O11 116(3) . 4_556
O11 N1 O11 125(4) . 4_556
O12 N1 Sr2 54.4(5) . 4_556
O11 N1 Sr2 169(7) . 4_556
O11 N1 Sr2 62.7(12) 4_556 4_556
O12 N1 Sr2 54.4(5) . .
O11 N1 Sr2 62.7(12) . .
O11 N1 Sr2 169(7) 4_556 .
Sr2 N1 Sr2 108.5(10) 4_556 .
O22 N2 O21 122(3) . 4_556
O22 N2 O21 122(3) . .
O21 N2 O21 114(5) 4_556 .
O22 N2 Sr2 54.3(8) . .
O21 N2 Sr2 165(4) 4_556 .
O21 N2 Sr2 68(2) . .
O22 N2 Sr2 54.3(8) . 4_556
O21 N2 Sr2 68(2) 4_556 4_556
O21 N2 Sr2 165(4) . 4_556
Sr2 N2 Sr2 106.5(12) . 4_556
N1 O11 Sr2 92.3(15) . .
N2 O21 Sr2 88(2) . .
N1 O12 Sr2 102.2(9) . 4_556
N1 O12 Sr2 102.2(9) . .
Sr2 O12 Sr2 154.4(14) 4_556 .
N2 O22 Sr2 104.1(9) . .
N2 O22 Sr2 104.1(9) . 4_556
Sr2 O22 Sr2 146.1(13) . 4_556
N2 O22 Sr1 109(2) . 9_766
Sr2 O22 Sr1 94.1(7) . 9_766
Sr2 O22 Sr1 94.1(7) 4_556 9_766

loop_
_geom_bond_atom_site_label_1
_geom_bond_atom_site_label_2
_geom_bond_distance
_geom_bond_site_symmetry_2
Sr1 O2 2.561(6) 5_655
Sr1 O2 2.561(6) 2_655
Sr1 O3 2.598(6) .
Sr1 O3 2.598(6) 4
Sr1 O2 2.663(5) 4
Sr1 O2 2.663(5) .
Sr1 O1 2.692(5) 4
Sr1 O1 2.692(5) .
Sr1 O22 2.94(3) 9_766
Sr2 O1 2.542(6) 9_766
Sr2 O1 2.542(6) .
Sr2 O12 2.570(7) 9_766
Sr2 O12 2.570(7) .
Sr2 O22 2.620(9) 9_766
Sr2 O22 2.620(9) .
Sr2 O3 2.625(6) 9_766
Sr2 O3 2.625(6) .
Sr2 O11 2.75(2) 9_766
Sr2 O11 2.75(2) .
Sr2 O21 2.90(4) 9_766
Sr2 O21 2.90(4) .
O1 C5 1.223(10) .
O2 C5 1.258(9) .
O2 Sr1 2.561(6) 3_665
O3 C6 1.256(7) .
C1 C3 1.386(11) .
C1 C2 1.397(8) .
C1 C5 1.512(9) .
C2 C1 1.397(8) 4_556
C3 C4 1.392(8) 7_546
C4 C3 1.392(8) 7_656
C4 C3 1.392(8) 10_654
C4 C6 1.467(15) .
C6 O3 1.256(7) 4
N1 O12 1.25(3) .
N1 O11 1.31(2) .
N1 O11 1.31(2) 4_556
N1 Sr2 3.09(2) 4_556
N2 O22 1.19(2) .
N2 O21 1.268(19) 4_556
N2 O21 1.268(19) .
N2 Sr2 3.13(2) 4_556
O12 Sr2 2.570(7) 4_556
O22 Sr2 2.620(9) 4_556
O22 Sr1 2.94(3) 9_766
